data_4300796
loop_
_publ_author_name
'Zhang, Jubo'
'Gunnoe, T. Brent'
'Petersen, Jeffrey L.'

_publ_section_title
;
 Reactions of (PCP)Ru(CO)(NHPh)(PMe3) (PCP = 2,6-(CH2PtBu2)2C6H3)
 with Substrates That Possess Polar Bonds
;
_journal_coden_ASTM INOCAJ
_journal_issue 8
_journal_name_full 'Inorganic Chemistry'
_journal_page_first 2895
_journal_page_last 2907
_journal_paper_doi 10.1021/ic0483592
_journal_volume 44
_journal_year 2005
_chemical_formula_sum 'C38 H50 F6 N2 O P2 Ru'
_chemical_formula_weight 827.81
_space_group_IT_number 14
_symmetry_cell_setting monoclinic
_symmetry_space_group_name_Hall '-P 2yn'
_symmetry_space_group_name_H-M 'P 1 21/n 1'
_atom_sites_solution_hydrogens geom
_atom_sites_solution_primary direct
_atom_sites_solution_secondary difmap
_audit_creation_method SHELXL-97
_cell_angle_alpha 90.00
_cell_angle_beta 98.2920(10)
_cell_angle_gamma 90.00
_cell_formula_units_Z 4
_cell_length_a 9.0368(5)
_cell_length_b 20.0690(10)
_cell_length_c 21.0286(10)
_cell_measurement_temperature 295(2)
_cell_volume 3773.9(3)
_computing_structure_refinement 'SHELXL-97 (Sheldrick, 1997)'
_computing_structure_solution 'SHELXS-97 (Sheldrick, 1990)'
_diffrn_ambient_temperature 295(2)
_diffrn_measured_fraction_theta_full 0.972
_diffrn_measured_fraction_theta_max 0.972
_diffrn_radiation_monochromator graphite
_diffrn_radiation_source 'fine-focus sealed tube'
_diffrn_radiation_type MoK\a
_diffrn_radiation_wavelength 0.71073
_diffrn_reflns_av_R_equivalents 0.0538
_diffrn_reflns_av_sigmaI/netI 0.0707
_diffrn_reflns_limit_h_max 11
_diffrn_reflns_limit_h_min -11
_diffrn_reflns_limit_k_max 26
_diffrn_reflns_limit_k_min -26
_diffrn_reflns_limit_l_max 26
_diffrn_reflns_limit_l_min -27
_diffrn_reflns_number 25742
_diffrn_reflns_theta_full 27.55
_diffrn_reflns_theta_max 27.55
_diffrn_reflns_theta_min 1.41
_exptl_absorpt_coefficient_mu 0.563
_exptl_absorpt_correction_type empirical
_exptl_absorpt_process_details SADABS
_exptl_crystal_density_diffrn 1.457
_exptl_crystal_density_method 'not measured'
_exptl_crystal_F_000 1712
_exptl_crystal_size_max 0.32
_exptl_crystal_size_mid 0.26
_exptl_crystal_size_min 0.14
_refine_diff_density_max 0.601
_refine_diff_density_min -0.406
_refine_diff_density_rms 0.082
_refine_ls_extinction_method none
_refine_ls_goodness_of_fit_ref 1.027
_refine_ls_hydrogen_treatment mixed
_refine_ls_matrix_type full
_refine_ls_number_parameters 469
_refine_ls_number_reflns 8472
_refine_ls_number_restraints 0
_refine_ls_restrained_S_all 1.027
_refine_ls_R_factor_all 0.0572
_refine_ls_R_factor_gt 0.0431
_refine_ls_shift/su_max 0.002
_refine_ls_shift/su_mean 0.000
_refine_ls_structure_factor_coef Fsqd
_refine_ls_weighting_details 'calc w=1/[\s^2^(Fo^2^)+(0.0529P)^2^+0.1064P] where P=(Fo^2^+2Fc^2^)/3'
_refine_ls_weighting_scheme calc
_refine_ls_wR_factor_gt 0.1042
_refine_ls_wR_factor_ref 0.1112
_reflns_number_gt 6781
_reflns_number_total 8472
_reflns_threshold_expression >2sigma(I)
_cod_data_source_file ic0483592si20050209_053715.cif
_cod_data_source_block compound_6
_cod_database_code 4300796

loop_
_symmetry_equiv_pos_as_xyz
'x, y, z'
'-x+1/2, y+1/2, -z+1/2'
'-x, -y, -z'
'x-1/2, -y-1/2, z-1/2'

loop_
_atom_site_label
_atom_site_type_symbol
_atom_site_fract_x
_atom_site_fract_y
_atom_site_fract_z
_atom_site_U_iso_or_equiv
_atom_site_adp_type
_atom_site_occupancy
_atom_site_symmetry_multiplicity
_atom_site_calc_flag
_atom_site_refinement_flags
_atom_site_disorder_assembly
_atom_site_disorder_group
Ru1 Ru 0.36185(2) 0.772523(10) 0.066494(8) 0.02827(8) Uani 1 1 d . . .
P1 P 0.30667(8) 0.68696(3) -0.01292(3) 0.03298(16) Uani 1 1 d . . .
P2 P 0.32275(8) 0.86740(3) 0.13321(3) 0.03199(16) Uani 1 1 d . . .
F1 F 0.27229(17) 0.71351(7) 0.13449(6) 0.0359(3) Uani 1 1 d . . .
F2 F 0.7749(2) 0.57272(9) 0.12438(8) 0.0610(5) Uani 1 1 d . . .
F3 F 1.0561(3) 0.54274(11) 0.17500(11) 0.0790(7) Uani 1 1 d . . .
F4 F 1.2215(2) 0.63030(13) 0.25323(10) 0.0839(7) Uani 1 1 d . . .
F5 F 1.1003(2) 0.74804(14) 0.28225(11) 0.0811(7) Uani 1 1 d . . .
F6 F 0.8216(2) 0.77952(11) 0.23047(11) 0.0715(6) Uani 1 1 d . . .
N1 N 0.5879(3) 0.73893(12) 0.11141(10) 0.0356(5) Uani 1 1 d . . .
H1 H 0.655(4) 0.7546(17) 0.1008(15) 0.043 Uiso 1 1 d . . .
N2 N 0.5265(3) 0.65501(12) 0.17643(10) 0.0402(5) Uani 1 1 d . . .
H2 H 0.425(4) 0.6679(16) 0.1645(13) 0.048 Uiso 1 1 d . . .
O1 O 0.4630(3) 0.85731(10) -0.03376(9) 0.0502(5) Uani 1 1 d . . .
C1 C 0.4286(3) 0.82407(14) 0.00656(11) 0.0338(6) Uani 1 1 d . . .
C2 C 0.6282(3) 0.69242(13) 0.15232(11) 0.0332(6) Uani 1 1 d . . .
C3 C 0.7893(3) 0.67702(14) 0.17586(11) 0.0371(6) Uani 1 1 d . . .
C4 C 0.8770(4) 0.72047(16) 0.21540(14) 0.0470(7) Uani 1 1 d . . .
C5 C 1.0208(4) 0.7045(2) 0.24201(14) 0.0539(8) Uani 1 1 d . . .
C6 C 1.0816(4) 0.6455(2) 0.22830(15) 0.0567(9) Uani 1 1 d . . .
C7 C 0.9981(4) 0.60078(17) 0.18845(15) 0.0524(8) Uani 1 1 d . . .
C8 C 0.8535(3) 0.61732(15) 0.16292(13) 0.0433(7) Uani 1 1 d . . .
C9 C 0.5611(3) 0.60898(15) 0.22853(12) 0.0391(6) Uani 1 1 d . . .
C10 C 0.6106(4) 0.63194(17) 0.28989(14) 0.0586(9) Uani 1 1 d . . .
H10 H 0.6209 0.6775 0.2975 0.070 Uiso 1 1 calc R . .
C11 C 0.6449(5) 0.58741(19) 0.33975(15) 0.0654(10) Uani 1 1 d . . .
H11 H 0.6794 0.6031 0.3808 0.078 Uiso 1 1 calc R . .
C12 C 0.6285(4) 0.52050(18) 0.32928(15) 0.0576(9) Uani 1 1 d . . .
H12 H 0.6517 0.4907 0.3631 0.069 Uiso 1 1 calc R . .
C13 C 0.5775(4) 0.49715(17) 0.26842(15) 0.0583(9) Uani 1 1 d . . .
H13 H 0.5657 0.4516 0.2612 0.070 Uiso 1 1 calc R . .
C14 C 0.5437(4) 0.54165(16) 0.21801(14) 0.0499(8) Uani 1 1 d . . .
H14 H 0.5091 0.5259 0.1770 0.060 Uiso 1 1 calc R . .
C15 C 0.1462(3) 0.79753(13) 0.02799(11) 0.0334(6) Uani 1 1 d . . .
C16 C 0.0864(3) 0.77942(14) -0.03513(12) 0.0383(6) Uani 1 1 d . . .
C17 C -0.0589(4) 0.79705(16) -0.06032(14) 0.0497(8) Uani 1 1 d . . .
H17 H -0.0967 0.7852 -0.1023 0.060 Uiso 1 1 calc R . .
C18 C -0.1475(4) 0.83182(17) -0.02382(15) 0.0530(8) Uani 1 1 d . . .
H18 H -0.2445 0.8437 -0.0411 0.064 Uiso 1 1 calc R . .
C19 C -0.0916(3) 0.84894(15) 0.03868(15) 0.0473(7) Uani 1 1 d . . .
H19 H -0.1524 0.8713 0.0638 0.057 Uiso 1 1 calc R . .
C20 C 0.0547(3) 0.83307(14) 0.06437(12) 0.0380(6) Uani 1 1 d . . .
C21 C 0.1209(3) 0.85440(15) 0.13144(12) 0.0400(6) Uani 1 1 d . . .
H21A H 0.1035 0.8203 0.1622 0.048 Uiso 1 1 calc R . .
H21B H 0.0740 0.8953 0.1428 0.048 Uiso 1 1 calc R . .
C22 C 0.1809(4) 0.73599(15) -0.07218(12) 0.0414(7) Uani 1 1 d . . .
H22A H 0.2387 0.7634 -0.0976 0.050 Uiso 1 1 calc R . .
H22B H 0.1176 0.7066 -0.1009 0.050 Uiso 1 1 calc R . .
C23 C 0.3388(3) 0.95415(14) 0.09942(12) 0.0416(7) Uani 1 1 d . . .
C24 C 0.4991(4) 0.96678(17) 0.08775(14) 0.0526(8) Uani 1 1 d . . .
H24A H 0.5046 1.0091 0.0670 0.079 Uiso 1 1 calc R . .
H24B H 0.5294 0.9322 0.0608 0.079 Uiso 1 1 calc R . .
H24C H 0.5642 0.9670 0.1281 0.079 Uiso 1 1 calc R . .
C25 C 0.2936(4) 1.00936(16) 0.14345(15) 0.0572(9) Uani 1 1 d . . .
H25A H 0.3642 1.0110 0.1822 0.086 Uiso 1 1 calc R . .
H25B H 0.1957 1.0001 0.1540 0.086 Uiso 1 1 calc R . .
H25C H 0.2925 1.0515 0.1217 0.086 Uiso 1 1 calc R . .
C26 C 0.2334(4) 0.96082(16) 0.03534(13) 0.0492(8) Uani 1 1 d . . .
H26A H 0.2505 1.0028 0.0158 0.074 Uiso 1 1 calc R . .
H26B H 0.1315 0.9585 0.0432 0.074 Uiso 1 1 calc R . .
H26C H 0.2526 0.9253 0.0071 0.074 Uiso 1 1 calc R . .
C27 C 0.3992(3) 0.86981(14) 0.22244(11) 0.0400(6) Uani 1 1 d . . .
C28 C 0.4238(4) 0.79718(16) 0.24431(12) 0.0482(8) Uani 1 1 d . . .
H28A H 0.5044 0.7784 0.2251 0.072 Uiso 1 1 calc R . .
H28B H 0.3341 0.7721 0.2313 0.072 Uiso 1 1 calc R . .
H28C H 0.4482 0.7957 0.2903 0.072 Uiso 1 1 calc R . .
C29 C 0.5510(4) 0.90419(18) 0.23469(13) 0.0538(8) Uani 1 1 d . . .
H29A H 0.5938 0.8981 0.2788 0.081 Uiso 1 1 calc R . .
H29B H 0.5387 0.9509 0.2257 0.081 Uiso 1 1 calc R . .
H29C H 0.6161 0.8852 0.2073 0.081 Uiso 1 1 calc R . .
C30 C 0.2898(4) 0.90114(17) 0.26315(12) 0.0509(8) Uani 1 1 d . . .
H30A H 0.3350 0.9025 0.3073 0.076 Uiso 1 1 calc R . .
H30B H 0.2001 0.8749 0.2593 0.076 Uiso 1 1 calc R . .
H30C H 0.2657 0.9456 0.2483 0.076 Uiso 1 1 calc R . .
C31 C 0.1836(4) 0.61447(15) 0.00519(12) 0.0440(7) Uani 1 1 d . . .
C32 C 0.2633(4) 0.57348(16) 0.06243(15) 0.0555(8) Uani 1 1 d . . .
H32A H 0.2052 0.5345 0.0684 0.083 Uiso 1 1 calc R . .
H32B H 0.2736 0.6002 0.1007 0.083 Uiso 1 1 calc R . .
H32C H 0.3604 0.5603 0.0537 0.083 Uiso 1 1 calc R . .
C33 C 0.1414(5) 0.56790(19) -0.05168(16) 0.0678(11) Uani 1 1 d . . .
H33A H 0.2278 0.5430 -0.0593 0.102 Uiso 1 1 calc R . .
H33B H 0.1049 0.5936 -0.0892 0.102 Uiso 1 1 calc R . .
H33C H 0.0648 0.5378 -0.0424 0.102 Uiso 1 1 calc R . .
C34 C 0.0396(4) 0.64153(17) 0.02593(15) 0.0543(8) Uani 1 1 d . . .
H34A H -0.0182 0.6639 -0.0096 0.081 Uiso 1 1 calc R . .
H34B H 0.0642 0.6723 0.0608 0.081 Uiso 1 1 calc R . .
H34C H -0.0175 0.6053 0.0397 0.081 Uiso 1 1 calc R . .
C35 C 0.4581(3) 0.65430(15) -0.05877(12) 0.0425(7) Uani 1 1 d . . .
C36 C 0.5436(4) 0.59667(18) -0.02328(17) 0.0655(10) Uani 1 1 d . . .
H36A H 0.4791 0.5586 -0.0240 0.098 Uiso 1 1 calc R . .
H36B H 0.5769 0.6094 0.0204 0.098 Uiso 1 1 calc R . .
H36C H 0.6285 0.5857 -0.0439 0.098 Uiso 1 1 calc R . .
C37 C 0.3995(4) 0.6324(2) -0.12826(13) 0.0640(10) Uani 1 1 d . . .
H37A H 0.4825 0.6233 -0.1507 0.096 Uiso 1 1 calc R . .
H37B H 0.3396 0.6673 -0.1499 0.096 Uiso 1 1 calc R . .
H37C H 0.3398 0.5929 -0.1274 0.096 Uiso 1 1 calc R . .
C38 C 0.5701(4) 0.71084(18) -0.06343(16) 0.0559(8) Uani 1 1 d . . .
H38A H 0.6094 0.7259 -0.0210 0.084 Uiso 1 1 calc R . .
H38B H 0.5206 0.7471 -0.0876 0.084 Uiso 1 1 calc R . .
H38C H 0.6504 0.6949 -0.0846 0.084 Uiso 1 1 calc R . .

loop_
_atom_site_aniso_label
_atom_site_aniso_U_11
_atom_site_aniso_U_22
_atom_site_aniso_U_33
_atom_site_aniso_U_23
_atom_site_aniso_U_13
_atom_site_aniso_U_12
Ru1 0.02864(13) 0.02730(13) 0.02799(10) 0.00135(7) 0.00104(8) 0.00002(8)
P1 0.0383(4) 0.0303(4) 0.0295(3) -0.0014(3) 0.0019(3) -0.0036(3)
P2 0.0338(4) 0.0289(4) 0.0325(3) -0.0015(3) 0.0023(3) 0.0011(3)
F1 0.0354(9) 0.0357(9) 0.0361(7) 0.0049(6) 0.0038(6) -0.0010(7)
F2 0.0685(14) 0.0481(11) 0.0666(10) -0.0125(9) 0.0104(9) 0.0102(10)
F3 0.0723(15) 0.0639(14) 0.1066(15) 0.0258(12) 0.0329(12) 0.0398(12)
F4 0.0339(11) 0.119(2) 0.0968(14) 0.0556(14) 0.0038(10) 0.0183(11)
F5 0.0480(13) 0.1107(18) 0.0789(14) -0.0106(13) -0.0103(11) -0.0200(13)
F6 0.0538(13) 0.0643(14) 0.0911(14) -0.0337(11) -0.0076(11) 0.0030(10)
N1 0.0302(13) 0.0386(14) 0.0370(10) 0.0021(10) 0.0015(9) 0.0008(10)
N2 0.0357(13) 0.0377(13) 0.0450(11) 0.0069(10) -0.0019(10) 0.0023(11)
O1 0.0617(15) 0.0400(12) 0.0523(10) 0.0139(10) 0.0199(10) 0.0033(10)
C1 0.0329(14) 0.0324(14) 0.0351(11) -0.0010(11) 0.0019(10) 0.0025(11)
C2 0.0351(14) 0.0310(14) 0.0323(11) -0.0048(10) 0.0012(10) 0.0045(11)
C3 0.0343(15) 0.0405(16) 0.0357(11) 0.0041(11) 0.0027(10) 0.0062(12)
C4 0.0381(17) 0.053(2) 0.0496(15) -0.0019(14) 0.0038(13) 0.0025(14)
C5 0.0354(17) 0.075(2) 0.0489(15) 0.0077(16) -0.0009(13) -0.0070(16)
C6 0.0330(17) 0.080(3) 0.0574(17) 0.0321(18) 0.0089(14) 0.0112(17)
C7 0.0483(19) 0.055(2) 0.0582(16) 0.0233(16) 0.0211(15) 0.0210(16)
C8 0.0446(17) 0.0436(17) 0.0431(13) 0.0070(13) 0.0111(12) 0.0057(14)
C9 0.0314(15) 0.0413(16) 0.0439(13) 0.0067(12) 0.0033(11) 0.0058(12)
C10 0.077(3) 0.0458(19) 0.0485(15) 0.0005(14) -0.0043(16) 0.0091(17)
C11 0.080(3) 0.064(3) 0.0472(15) 0.0082(16) -0.0075(16) 0.006(2)
C12 0.050(2) 0.063(2) 0.0592(17) 0.0260(17) 0.0049(15) 0.0049(17)
C13 0.067(2) 0.0397(18) 0.0670(19) 0.0118(16) 0.0069(17) -0.0028(16)
C14 0.055(2) 0.0447(18) 0.0484(14) 0.0051(13) 0.0036(14) -0.0043(15)
C15 0.0312(14) 0.0288(13) 0.0385(12) 0.0037(11) -0.0007(10) -0.0014(11)
C16 0.0370(16) 0.0371(16) 0.0385(12) 0.0047(11) -0.0031(11) -0.0055(12)
C17 0.0435(18) 0.0491(19) 0.0505(15) 0.0063(14) -0.0134(14) -0.0043(15)
C18 0.0345(17) 0.0485(19) 0.0709(19) 0.0066(16) -0.0091(14) 0.0014(14)
C19 0.0359(16) 0.0386(17) 0.0660(17) -0.0015(14) 0.0025(14) 0.0043(13)
C20 0.0309(15) 0.0342(15) 0.0475(13) 0.0022(11) 0.0011(11) -0.0003(11)
C21 0.0372(16) 0.0378(16) 0.0456(13) -0.0043(12) 0.0084(12) 0.0014(12)
C22 0.0442(17) 0.0431(18) 0.0336(12) 0.0007(11) -0.0060(11) -0.0050(13)
C23 0.0506(18) 0.0301(14) 0.0435(13) -0.0016(12) 0.0046(12) -0.0010(13)
C24 0.057(2) 0.0483(19) 0.0518(15) -0.0010(14) 0.0048(15) -0.0161(15)
C25 0.082(3) 0.0318(16) 0.0586(17) -0.0022(14) 0.0120(17) 0.0055(16)
C26 0.055(2) 0.0387(17) 0.0512(15) 0.0083(13) -0.0001(14) 0.0023(15)
C27 0.0467(18) 0.0402(16) 0.0320(11) -0.0054(11) 0.0024(11) 0.0032(13)
C28 0.060(2) 0.0477(18) 0.0353(12) 0.0011(12) 0.0008(13) 0.0113(15)
C29 0.050(2) 0.063(2) 0.0450(14) -0.0082(15) -0.0063(13) -0.0054(16)
C30 0.062(2) 0.0503(19) 0.0406(13) -0.0092(13) 0.0100(13) 0.0017(16)
C31 0.0543(19) 0.0347(16) 0.0428(13) -0.0045(12) 0.0059(13) -0.0140(13)
C32 0.068(2) 0.0384(17) 0.0610(17) 0.0077(15) 0.0132(16) -0.0040(16)
C33 0.089(3) 0.059(2) 0.0566(17) -0.0177(17) 0.0142(18) -0.033(2)
C34 0.050(2) 0.056(2) 0.0579(16) 0.0056(16) 0.0100(15) -0.0144(16)
C35 0.0474(18) 0.0425(17) 0.0386(12) -0.0041(12) 0.0094(12) 0.0033(13)
C36 0.069(3) 0.054(2) 0.076(2) -0.0001(18) 0.0169(19) 0.0194(19)
C37 0.070(2) 0.080(3) 0.0436(15) -0.0207(16) 0.0151(15) -0.008(2)
C38 0.051(2) 0.058(2) 0.0624(18) -0.0113(16) 0.0209(16) -0.0081(17)

loop_
_atom_type_symbol
_atom_type_description
_atom_type_scat_dispersion_real
_atom_type_scat_dispersion_imag
_atom_type_scat_source
C C 0.0033 0.0016 'International Tables Vol C Tables 4.2.6.8 and 6.1.1.4'
H H 0.0000 0.0000 'International Tables Vol C Tables 4.2.6.8 and 6.1.1.4'
N N 0.0061 0.0033 'International Tables Vol C Tables 4.2.6.8 and 6.1.1.4'
O O 0.0106 0.0060 'International Tables Vol C Tables 4.2.6.8 and 6.1.1.4'
F F 0.0171 0.0103 'International Tables Vol C Tables 4.2.6.8 and 6.1.1.4'
P P 0.1023 0.0942 'International Tables Vol C Tables 4.2.6.8 and 6.1.1.4'
Ru Ru -1.2594 0.8363 'International Tables Vol C Tables 4.2.6.8 and 6.1.1.4'

loop_
_geom_angle_atom_site_label_1
_geom_angle_atom_site_label_2
_geom_angle_atom_site_label_3
_geom_angle
_geom_angle_site_symmetry_1
_geom_angle_site_symmetry_3
_geom_angle_publ_flag
C1 Ru1 C15 88.75(11) . . ?
C1 Ru1 F1 177.00(9) . . ?
C15 Ru1 F1 88.26(8) . . ?
C1 Ru1 N1 95.25(10) . . ?
C15 Ru1 N1 175.74(10) . . ?
F1 Ru1 N1 87.75(7) . . ?
C1 Ru1 P1 88.91(8) . . ?
C15 Ru1 P1 79.10(8) . . ?
F1 Ru1 P1 90.48(4) . . ?
N1 Ru1 P1 99.46(6) . . ?
C1 Ru1 P2 92.60(8) . . ?
C15 Ru1 P2 80.07(8) . . ?
F1 Ru1 P2 86.93(4) . . ?
N1 Ru1 P2 101.18(6) . . ?
P1 Ru1 P2 159.07(3) . . ?
C22 P1 C35 105.06(13) . . ?
C22 P1 C31 102.82(14) . . ?
C35 P1 C31 108.80(14) . . ?
C22 P1 Ru1 97.72(9) . . ?
C35 P1 Ru1 120.52(10) . . ?
C31 P1 Ru1 118.49(9) . . ?
C21 P2 C23 104.62(14) . . ?
C21 P2 C27 103.97(13) . . ?
C23 P2 C27 108.05(12) . . ?
C21 P2 Ru1 95.97(9) . . ?
C23 P2 Ru1 118.69(9) . . ?
C27 P2 Ru1 121.91(9) . . ?
C2 N1 Ru1 131.1(2) . . ?
C2 N2 C9 124.3(2) . . ?
O1 C1 Ru1 176.0(2) . . ?
N1 C2 N2 121.0(3) . . ?
N1 C2 C3 122.5(3) . . ?
N2 C2 C3 116.4(2) . . ?
C4 C3 C8 116.7(3) . . ?
C4 C3 C2 121.1(3) . . ?
C8 C3 C2 122.1(3) . . ?
F6 C4 C3 120.0(3) . . ?
F6 C4 C5 118.1(3) . . ?
C3 C4 C5 121.8(3) . . ?
F5 C5 C6 120.3(3) . . ?
F5 C5 C4 119.4(3) . . ?
C6 C5 C4 120.3(3) . . ?
F4 C6 C5 120.5(3) . . ?
F4 C6 C7 119.7(3) . . ?
C5 C6 C7 119.8(3) . . ?
F3 C7 C6 120.3(3) . . ?
F3 C7 C8 120.7(3) . . ?
C6 C7 C8 119.0(3) . . ?
F2 C8 C3 120.0(3) . . ?
F2 C8 C7 117.7(3) . . ?
C3 C8 C7 122.4(3) . . ?
C14 C9 C10 119.5(3) . . ?
C14 C9 N2 120.2(2) . . ?
C10 C9 N2 120.3(3) . . ?
C11 C10 C9 120.0(3) . . ?
C12 C11 C10 120.5(3) . . ?
C11 C12 C13 119.9(3) . . ?
C12 C13 C14 119.9(3) . . ?
C9 C14 C13 120.2(3) . . ?
C20 C15 C16 118.0(2) . . ?
C20 C15 Ru1 120.58(17) . . ?
C16 C15 Ru1 121.4(2) . . ?
C17 C16 C15 120.5(3) . . ?
C17 C16 C22 121.6(2) . . ?
C15 C16 C22 117.8(2) . . ?
C18 C17 C16 120.7(3) . . ?
C17 C18 C19 119.6(3) . . ?
C18 C19 C20 120.6(3) . . ?
C19 C20 C15 120.5(2) . . ?
C19 C20 C21 121.5(3) . . ?
C15 C20 C21 117.9(2) . . ?
C20 C21 P2 108.48(19) . . ?
C16 C22 P1 107.34(17) . . ?
C24 C23 C25 108.6(3) . . ?
C24 C23 C26 109.1(2) . . ?
C25 C23 C26 106.3(2) . . ?
C24 C23 P2 109.8(2) . . ?
C25 C23 P2 113.3(2) . . ?
C26 C23 P2 109.7(2) . . ?
C29 C27 C30 110.9(2) . . ?
C29 C27 C28 106.9(2) . . ?
C30 C27 C28 107.4(2) . . ?
C29 C27 P2 111.57(19) . . ?
C30 C27 P2 112.91(19) . . ?
C28 C27 P2 106.70(18) . . ?
C33 C31 C34 108.3(3) . . ?
C33 C31 C32 108.7(3) . . ?
C34 C31 C32 106.6(2) . . ?
C33 C31 P1 113.6(2) . . ?
C34 C31 P1 109.3(2) . . ?
C32 C31 P1 110.0(2) . . ?
C36 C35 C38 107.5(3) . . ?
C36 C35 C37 109.1(3) . . ?
C38 C35 C37 106.8(3) . . ?
C36 C35 P1 111.4(2) . . ?
C38 C35 P1 107.9(2) . . ?
C37 C35 P1 113.8(2) . . ?

loop_
_geom_bond_atom_site_label_1
_geom_bond_atom_site_label_2
_geom_bond_distance
_geom_bond_site_symmetry_2
_geom_bond_publ_flag
Ru1 C1 1.800(3) . ?
Ru1 C15 2.062(3) . ?
Ru1 F1 2.1062(15) . ?
Ru1 N1 2.228(2) . ?
Ru1 P1 2.3971(7) . ?
Ru1 P2 2.4211(7) . ?
P1 C22 1.845(3) . ?
P1 C35 1.900(3) . ?
P1 C31 1.903(3) . ?
P2 C21 1.838(3) . ?
P2 C23 1.894(3) . ?
P2 C27 1.904(2) . ?
F2 C8 1.340(3) . ?
F3 C7 1.325(4) . ?
F4 C6 1.333(3) . ?
F5 C5 1.348(4) . ?
F6 C4 1.342(4) . ?
N1 C2 1.286(3) . ?
N2 C2 1.342(4) . ?
N2 C9 1.433(3) . ?
O1 C1 1.156(3) . ?
C2 C3 1.500(4) . ?
C3 C4 1.375(4) . ?
C3 C8 1.376(4) . ?
C4 C5 1.377(4) . ?
C5 C6 1.355(5) . ?
C6 C7 1.376(5) . ?
C7 C8 1.380(4) . ?
C9 C14 1.374(4) . ?
C9 C10 1.382(4) . ?
C10 C11 1.378(4) . ?
C11 C12 1.365(5) . ?
C12 C13 1.378(4) . ?
C13 C14 1.386(4) . ?
C15 C20 1.400(4) . ?
C15 C16 1.407(3) . ?
C16 C17 1.389(4) . ?
C16 C22 1.513(4) . ?
C17 C18 1.377(5) . ?
C18 C19 1.382(4) . ?
C19 C20 1.391(4) . ?
C20 C21 1.512(4) . ?
C23 C24 1.525(4) . ?
C23 C25 1.537(4) . ?
C23 C26 1.540(4) . ?
C27 C29 1.524(4) . ?
C27 C30 1.533(4) . ?
C27 C28 1.535(4) . ?
C31 C33 1.522(4) . ?
C31 C34 1.530(5) . ?
C31 C32 1.547(4) . ?
C35 C36 1.525(4) . ?
C35 C38 1.533(4) . ?
C35 C37 1.545(4) . ?
